data_4100247
_journal_name_full 'Journal of the American Chemical Society'
_journal_year 2005
_chemical_absolute_configuration syn
_chemical_formula_moiety 'C10 H14 N4 O5, 3(H2 O)'
_chemical_formula_sum 'C10 H20 N4 O8'
_chemical_formula_weight 324.30
_space_group_IT_number 4
_symmetry_cell_setting monoclinic
_symmetry_space_group_name_Hall 'P 2yb'
_symmetry_space_group_name_H-M 'P 1 21 1'
_cell_angle_alpha 90.00
_cell_angle_beta 104.029(7)
_cell_angle_gamma 90.00
_cell_formula_units_Z 2
_cell_length_a 4.8451(18)
_cell_length_b 18.326(7)
_cell_length_c 8.678(3)
_cell_measurement_temperature 193(2)
_cell_volume 747.5(5)
_diffrn_ambient_temperature 193(2)
_exptl_crystal_density_diffrn 1.441
_cod_depositor_comments
;
The following automatic conversions were performed:
'_symmetry_cell_setting' value 'Monoclinic' changed to 'monoclinic'
according to '/home/saulius/struct/CIF-dictionaries/cif_core.dic'
dictionary named 'cif_core.dic' version 2.4.1 from 2010-06-29.

Automatic conversion script
Id: cif_fix_enum 1527 2010-12-29 10:47:43Z saulius 
;
_cod_original_sg_symbol_Hall 'P 2yb '
_cod_original_sg_symbol_H-M 'P 21'
_cod_database_code 4100247

loop_
_symmetry_equiv_pos_as_xyz
'x, y, z'
'-x, y+1/2, -z'

loop_
_atom_site_label
_atom_site_type_symbol
_atom_site_fract_x
_atom_site_fract_y
_atom_site_fract_z
_atom_site_U_iso_or_equiv
_atom_site_adp_type
_atom_site_occupancy
_atom_site_symmetry_multiplicity
_atom_site_calc_flag
_atom_site_refinement_flags
_atom_site_disorder_assembly
_atom_site_disorder_group
C2 C 0.0366(7) 0.44161(17) 0.4944(4) 0.0304(7) Uani 1 1 d . . .
H2 H 0.0170 0.4433 0.3828 0.036 Uiso 1 1 calc R . .
C4 C 0.1814(7) 0.46394(17) 0.7494(4) 0.0283(7) Uani 1 1 d . . .
H5 H 0.2820 0.4846 0.8472 0.034 Uiso 1 1 calc R . .
C5 C -0.0250(7) 0.41215(17) 0.7309(4) 0.0271(7) Uani 1 1 d . . .
C6 C -0.1475(7) 0.37325(19) 0.8512(4) 0.0284(7) Uani 1 1 d . . .
H6A H -0.3553 0.3679 0.8081 0.034 Uiso 1 1 calc R . .
H6B H -0.1174 0.4037 0.9481 0.034 Uiso 1 1 calc R . .
C7 C -0.0179(6) 0.29738(19) 0.8971(4) 0.0270(7) Uani 1 1 d . . .
H7 H 0.1941 0.3010 0.9203 0.032 Uiso 1 1 calc R . .
C8 C -0.1041(6) 0.26971(19) 1.0461(3) 0.0282(7) Uani 1 1 d . . .
C9 C 0.0662(6) 0.23441(16) 1.3246(3) 0.0223(6) Uani 1 1 d . . .
H9 H -0.1116 0.2599 1.3337 0.027 Uiso 1 1 calc R . .
C10 C 0.3093(6) 0.26526(16) 1.4568(3) 0.0240(6) Uani 1 1 d . . .
C11 C 0.0159(7) 0.15181(16) 1.3437(4) 0.0247(6) Uani 1 1 d . . .
H11A H -0.0273 0.1435 1.4481 0.030 Uiso 1 1 calc R . .
H11B H -0.1526 0.1365 1.2606 0.030 Uiso 1 1 calc R . .
C12 C 0.2695(6) 0.10391(17) 1.3321(4) 0.0257(6) Uani 1 1 d . . .
H12 H 0.460(14) 0.386(4) 0.195(13) 0.16(4) Uiso 1 1 d D . .
H13 H 0.435(11) 0.462(3) 0.172(7) 0.087(19) Uiso 1 1 d D . .
H14 H 0.283(9) 0.077(3) 0.807(6) 0.075(17) Uiso 1 1 d D . .
H15 H 0.416(10) 0.068(3) 0.665(4) 0.061(14) Uiso 1 1 d D . .
H16 H 1.103(10) 0.101(3) 1.008(4) 0.073(16) Uiso 1 1 d D . .
H17 H 0.826(7) 0.083(3) 0.888(6) 0.073(16) Uiso 1 1 d D . .
N1 N -0.1193(5) 0.24268(15) 0.7665(3) 0.0269(6) Uani 1 1 d . . .
H1A H -0.3088 0.2490 0.7241 0.040 Uiso 1 1 calc R . .
H1B H -0.0875 0.1967 0.8068 0.040 Uiso 1 1 calc R . .
H1C H -0.0229 0.2492 0.6896 0.040 Uiso 1 1 calc R . .
N2 N 0.1116(5) 0.25318(15) 1.1686(3) 0.0221(5) Uani 1 1 d . . .
H2A H 0.2860 0.2535 1.1553 0.027 Uiso 1 1 calc R . .
N3 N -0.1149(6) 0.39920(14) 0.5678(3) 0.0281(6) Uani 1 1 d . . .
H3 H -0.2485 0.3683 0.5215 0.034 Uiso 1 1 calc R . .
N4 N 0.2192(6) 0.48120(15) 0.6007(3) 0.0300(6) Uani 1 1 d . . .
H4 H 0.3423 0.5128 0.5802 0.036 Uiso 1 1 calc R . .
O1 O -0.3555(5) 0.2655(2) 1.0479(3) 0.0524(8) Uani 1 1 d . . .
O2 O 0.5028(5) 0.30038(14) 1.4158(3) 0.0329(5) Uani 1 1 d . . .
O3 O 0.2975(4) 0.25440(13) 1.5989(2) 0.0296(5) Uani 1 1 d . . .
O4 O 0.3133(5) 0.09082(13) 1.1988(3) 0.0345(6) Uani 1 1 d . . .
O5 O 0.4281(5) 0.08009(13) 1.4613(3) 0.0357(6) Uani 1 1 d . . .
O6 O 0.9980(5) 0.10584(13) 0.9023(3) 0.0352(6) Uani 1 1 d D . .
O7 O 0.2995(10) 0.42071(19) 0.1747(4) 0.0726(11) Uani 1 1 d D . .
O8 O 0.4405(6) 0.05677(16) 0.7735(3) 0.0422(6) Uani 1 1 d D . .

loop_
_atom_site_aniso_label
_atom_site_aniso_U_11
_atom_site_aniso_U_22
_atom_site_aniso_U_33
_atom_site_aniso_U_23
_atom_site_aniso_U_13
_atom_site_aniso_U_12
C2 0.0332(16) 0.0322(16) 0.0238(15) 0.0015(13) 0.0031(12) -0.0007(13)
C4 0.0301(16) 0.0304(16) 0.0218(15) 0.0009(13) 0.0011(12) 0.0047(13)
C5 0.0298(15) 0.0266(15) 0.0227(15) 0.0007(12) 0.0020(12) 0.0043(12)
C6 0.0299(16) 0.0353(16) 0.0204(15) -0.0010(13) 0.0068(12) 0.0041(13)
C7 0.0209(14) 0.0418(17) 0.0173(15) 0.0045(13) 0.0029(11) 0.0012(12)
C8 0.0226(14) 0.0440(18) 0.0162(14) 0.0060(14) 0.0010(11) 0.0013(13)
C9 0.0194(12) 0.0298(15) 0.0164(14) 0.0035(11) 0.0017(10) 0.0016(10)
C10 0.0217(13) 0.0282(14) 0.0198(14) -0.0014(12) 0.0007(10) 0.0044(12)
C11 0.0251(14) 0.0292(15) 0.0197(15) 0.0005(12) 0.0050(11) -0.0022(12)
C12 0.0265(14) 0.0265(14) 0.0229(15) -0.0001(12) 0.0034(11) -0.0038(12)
N1 0.0272(12) 0.0350(14) 0.0182(12) 0.0055(11) 0.0048(10) 0.0012(10)
N2 0.0193(10) 0.0317(12) 0.0139(11) 0.0001(10) 0.0013(8) -0.0020(10)
N3 0.0279(13) 0.0308(13) 0.0209(13) 0.0003(11) -0.0032(10) -0.0047(11)
N4 0.0293(13) 0.0308(13) 0.0283(15) 0.0013(11) 0.0041(11) -0.0033(11)
O1 0.0239(11) 0.110(2) 0.0224(12) 0.0233(15) 0.0037(9) 0.0054(14)
O2 0.0305(11) 0.0504(14) 0.0171(11) -0.0058(10) 0.0047(9) -0.0143(10)
O3 0.0284(10) 0.0456(13) 0.0130(10) 0.0007(9) 0.0015(8) -0.0009(10)
O4 0.0367(12) 0.0456(14) 0.0201(12) -0.0001(10) 0.0047(9) 0.0064(10)
O5 0.0387(12) 0.0430(13) 0.0226(12) 0.0041(10) 0.0019(10) 0.0137(10)
O6 0.0408(14) 0.0381(13) 0.0236(13) 0.0015(11) 0.0017(10) 0.0002(11)
O7 0.092(3) 0.0557(19) 0.054(2) 0.0071(17) -0.0144(18) -0.0133(19)
O8 0.0431(14) 0.0552(15) 0.0264(13) -0.0013(13) 0.0047(11) 0.0059(12)

loop_
_geom_bond_atom_site_label_1
_geom_bond_atom_site_label_2
_geom_bond_distance
_geom_bond_site_symmetry_2
_geom_bond_publ_flag
C2 N4 1.328(4) . ?
C2 N3 1.333(4) . ?
C2 H2 0.9500 . ?
C4 C5 1.360(5) . ?
C4 N4 1.383(4) . ?
C4 H5 0.9500 . ?
C5 N3 1.397(4) . ?
C5 C6 1.500(5) . ?
C6 C7 1.538(5) . ?
C6 H6A 0.9900 . ?
C6 H6B 0.9900 . ?
C7 N1 1.503(4) . ?
C7 C8 1.538(4) . ?
C7 H7 1.0000 . ?
C8 O1 1.225(4) . ?
C8 N2 1.332(4) . ?
C9 N2 1.465(4) . ?
C9 C10 1.538(4) . ?
C9 C11 1.548(4) . ?
C9 H9 1.0000 . ?
C10 O2 1.258(4) . ?
C10 O3 1.264(4) . ?
C11 C12 1.533(4) . ?
C11 H11A 0.9900 . ?
C11 H11B 0.9900 . ?
C12 O4 1.249(4) . ?
C12 O5 1.272(4) . ?
N1 H1A 0.9100 . ?
N1 H1B 0.9100 . ?
N1 H1C 0.9100 . ?
N2 H2A 0.8800 . ?
N3 H3 0.8800 . ?
N4 H4 0.8800 . ?
O6 H16 0.94(3) . ?
O6 H17 0.92(3) . ?
O7 H12 0.99(3) . ?
O7 H13 1.01(3) . ?
O8 H14 0.95(3) . ?
O8 H15 0.94(3) . ?

loop_
_cod_related_entry_id
_cod_related_entry_database
_cod_related_entry_code
1 ChemSpider 30659894
